data_2019084
loop_
_publ_author_name
'Hao, Xiao-Min'
'Chen, Gang'
'Gu, Chang-Sheng'
'Liu, Ji-Wei'

_publ_section_title
;
 Poly[\m~7~-sulfanediyldiacetato-disilver(I)]
;
_journal_coeditor_code QS3025
_journal_issue 8
_journal_name_full 'Acta Crystallographica Section C'
_journal_page_first 826
_journal_page_last 828
_journal_paper_doi 10.1107/S0108270113017319
_journal_volume 69
_journal_year 2013
_chemical_formula_iupac '[Ag2 (C4 H4 O4 S)]'
_chemical_formula_moiety 'C4 H4 Ag2 O4 S'
_chemical_formula_sum 'C4 H4 Ag2 O4 S'
_chemical_formula_weight 363.87
_chemical_name_systematic
;
Poly[\m~7~-sulfanediyldiacetato-disilver(I)]
;
_space_group_IT_number 14
_symmetry_cell_setting monoclinic
_symmetry_space_group_name_Hall '-P 2ybc'
_symmetry_space_group_name_H-M 'P 1 21/c 1'
_atom_sites_solution_hydrogens geom
_atom_sites_solution_primary direct
_atom_sites_solution_secondary difmap
_audit_creation_method SHELXL97
_cell_angle_alpha 90.00
_cell_angle_beta 109.045(2)
_cell_angle_gamma 90.00
_cell_formula_units_Z 4
_cell_length_a 5.2113(10)
_cell_length_b 20.355(4)
_cell_length_c 6.7616(13)
_cell_measurement_reflns_used 3598
_cell_measurement_temperature 296(2)
_cell_measurement_theta_max 24.99
_cell_measurement_theta_min 2.00
_cell_volume 678.0(2)
_computing_cell_refinement 'SAINT (Bruker, 2004)'
_computing_data_collection 'APEX2 (Bruker, 2004)'
_computing_data_reduction 'SAINT (Bruker, 2004)'
_computing_molecular_graphics 'SHELXTL (Sheldrick, 2008)'
_computing_publication_material 'SHELXL97 (Sheldrick, 2008)'
_computing_structure_refinement 'SHELXL97 (Sheldrick, 2008)'
_computing_structure_solution 'SHELXS97 (Sheldrick, 2008)'
_diffrn_ambient_temperature 296(2)
_diffrn_detector_area_resol_mean 10.000
_diffrn_measured_fraction_theta_full 0.997
_diffrn_measured_fraction_theta_max 0.997
_diffrn_measurement_device_type 'Bruker P4'
_diffrn_measurement_method \w
_diffrn_radiation_monochromator graphite
_diffrn_radiation_source 'fine-focus sealed tube'
_diffrn_radiation_type MoK\a
_diffrn_radiation_wavelength 0.71073
_diffrn_reflns_av_R_equivalents 0.0329
_diffrn_reflns_av_sigmaI/netI 0.0392
_diffrn_reflns_limit_h_max 6
_diffrn_reflns_limit_h_min -6
_diffrn_reflns_limit_k_max 18
_diffrn_reflns_limit_k_min -24
_diffrn_reflns_limit_l_max 7
_diffrn_reflns_limit_l_min -8
_diffrn_reflns_number 3598
_diffrn_reflns_theta_full 24.99
_diffrn_reflns_theta_max 24.99
_diffrn_reflns_theta_min 2.00
_diffrn_standards_decay_% 0
_diffrn_standards_interval_count 0
_diffrn_standards_interval_time 0
_diffrn_standards_number 0
_exptl_absorpt_coefficient_mu 6.036
_exptl_absorpt_correction_T_max 0.337
_exptl_absorpt_correction_T_min 0.192
_exptl_absorpt_correction_type empirical
_exptl_absorpt_process_details '(SADABS; Sheldrick, 2000)'
_exptl_crystal_colour colourless
_exptl_crystal_density_diffrn 3.565
_exptl_crystal_density_method 'not measured'
_exptl_crystal_description prism
_exptl_crystal_F_000 680
_exptl_crystal_size_max 0.32
_exptl_crystal_size_mid 0.24
_exptl_crystal_size_min 0.18
_refine_diff_density_max 1.253
_refine_diff_density_min -1.605
_refine_ls_extinction_coef 0.0126(15)
_refine_ls_extinction_method 'SHELXL97 (Sheldrick, 2008)'
_refine_ls_goodness_of_fit_ref 1.088
_refine_ls_hydrogen_treatment constr
_refine_ls_matrix_type full
_refine_ls_number_parameters 101
_refine_ls_number_reflns 1187
_refine_ls_number_restraints 0
_refine_ls_restrained_S_all 1.088
_refine_ls_R_factor_all 0.0402
_refine_ls_R_factor_gt 0.0390
_refine_ls_shift/su_max 0.001
_refine_ls_shift/su_mean 0.000
_refine_ls_structure_factor_coef Fsqd
_refine_ls_weighting_details 'w=1/[\s^2^(Fo^2^)+(0.0846P)^2^+1.5664P] where P=(Fo^2^+2Fc^2^)/3'
_refine_ls_weighting_scheme calc
_refine_ls_wR_factor_gt 0.1188
_refine_ls_wR_factor_ref 0.1201
_reflns_number_gt 1136
_reflns_number_total 1187
_reflns_threshold_expression I>2\s(I)
_cod_data_source_file qs3025.cif
_cod_data_source_block I
_cod_original_sg_symbol_H-M 'P 21/c'
_cod_database_code 2019084
_cod_database_fobs_code 2019084

loop_
_symmetry_equiv_pos_as_xyz
'x, y, z'
'-x, y+1/2, -z+1/2'
'-x, -y, -z'
'x, -y-1/2, z-1/2'

loop_
_atom_site_type_symbol
_atom_site_label
_atom_site_fract_x
_atom_site_fract_y
_atom_site_fract_z
_atom_site_U_iso_or_equiv
_atom_site_adp_type
_atom_site_calc_flag
_atom_site_refinement_flags
_atom_site_occupancy
_atom_site_symmetry_multiplicity
Ag Ag1 0.62899(9) 0.90487(2) 0.62428(8) 0.0290(3) Uani d . 1 1
Ag Ag2 0.33036(9) 0.84612(2) 0.89651(8) 0.0312(3) Uani d . 1 1
S S1 0.6706(3) 0.62535(6) 0.7634(2) 0.0202(4) Uani d . 1 1
O O1 0.8938(8) 0.4435(2) 0.7245(8) 0.0327(11) Uani d . 1 1
O O2 0.5327(9) 0.4932(2) 0.7633(8) 0.0353(11) Uani d . 1 1
O O3 0.8654(8) 0.8112(2) 0.8005(7) 0.0271(10) Uani d . 1 1
O O4 0.4941(10) 0.7543(2) 0.7806(8) 0.0344(11) Uani d . 1 1
C C1 0.8924(11) 0.5601(3) 0.7306(9) 0.0228(12) Uani d . 1 1
C C2 0.8985(11) 0.6949(3) 0.8066(9) 0.0214(12) Uani d . 1 1
C C3 0.7627(11) 0.4934(3) 0.7392(9) 0.0214(12) Uani d . 1 1
C C4 0.7400(11) 0.7585(3) 0.7942(8) 0.0191(12) Uani d . 1 1
H H1A 0.9225 0.5651 0.5973 0.027 Uiso calc R 1 1
H H1B 1.0667 0.5628 0.8407 0.027 Uiso calc R 1 1
H H2A 1.0362 0.6913 0.9432 0.026 Uiso calc R 1 1
H H2B 0.9887 0.6953 0.7018 0.026 Uiso calc R 1 1

loop_
_atom_site_aniso_label
_atom_site_aniso_U_11
_atom_site_aniso_U_22
_atom_site_aniso_U_33
_atom_site_aniso_U_12
_atom_site_aniso_U_13
_atom_site_aniso_U_23
Ag1 0.0269(4) 0.0250(4) 0.0377(4) 0.00393(17) 0.0140(3) -0.00127(18)
Ag2 0.0222(4) 0.0245(4) 0.0444(4) 0.00268(17) 0.0075(3) -0.0009(2)
S1 0.0212(8) 0.0157(8) 0.0242(8) -0.0008(5) 0.0079(6) -0.0002(5)
O1 0.023(2) 0.019(2) 0.053(3) 0.0001(17) 0.007(2) -0.006(2)
O2 0.033(2) 0.022(2) 0.059(3) -0.0039(19) 0.028(2) 0.000(2)
O3 0.023(2) 0.013(2) 0.042(2) -0.0007(16) 0.0070(17) 0.0025(18)
O4 0.027(2) 0.027(3) 0.054(3) -0.0044(19) 0.020(2) -0.008(2)
C1 0.021(3) 0.022(3) 0.027(3) -0.001(2) 0.009(2) -0.002(2)
C2 0.024(3) 0.017(3) 0.023(3) -0.002(2) 0.008(2) 0.002(2)
C3 0.024(3) 0.017(3) 0.022(3) -0.001(2) 0.005(2) 0.002(2)
C4 0.024(3) 0.016(3) 0.018(3) 0.000(2) 0.008(2) -0.003(2)

loop_
_atom_type_symbol
_atom_type_description
_atom_type_scat_dispersion_real
_atom_type_scat_dispersion_imag
_atom_type_scat_source
C C 0.0033 0.0016 'International Tables Vol C Tables 4.2.6.8 and 6.1.1.4'
H H 0.0000 0.0000 'International Tables Vol C Tables 4.2.6.8 and 6.1.1.4'
N N 0.0061 0.0033 'International Tables Vol C Tables 4.2.6.8 and 6.1.1.4'
O O 0.0106 0.0060 'International Tables Vol C Tables 4.2.6.8 and 6.1.1.4'
S S 0.1246 0.1234 'International Tables Vol C Tables 4.2.6.8 and 6.1.1.4'
Ag Ag -0.8971 1.1015 'International Tables Vol C Tables 4.2.6.8 and 6.1.1.4'

loop_
_geom_angle_atom_site_label_1
_geom_angle_atom_site_label_2
_geom_angle_atom_site_label_3
_geom_angle_site_symmetry_1
_geom_angle_site_symmetry_3
_geom_angle
_geom_angle_publ_flag
Ag1 S1 Ag2 4_576 4_575 135.24(6) yes
Ag2 O1 Ag1 2_646 2_746 101.32(15) yes
Ag1 O3 Ag2 . 1_655 102.15(15) yes
S1 Ag1 Ag2 4_575 . 134.27(4) yes
S1 Ag2 Ag1 4_576 . 99.58(4) yes
O1 Ag1 S1 2_756 4_575 94.73(12) yes
O1 Ag1 Ag2 2_756 . 121.32(11) yes
O1 Ag2 S1 2_656 4_576 104.76(12) yes
O1 Ag2 O3 2_656 1_455 79.02(15) yes
O1 Ag2 Ag1 2_656 . 75.29(12) yes
O2 Ag1 Ag2 2_656 . 77.50(12) yes
O2 Ag1 S1 2_656 4_575 132.15(14) yes
O2 Ag1 O1 2_656 2_756 92.47(16) yes
O2 Ag1 O3 2_656 . 132.22(18) yes
O3 Ag1 Ag2 . . 70.20(11) yes
O3 Ag1 S1 . 4_575 95.34(12) yes
O3 Ag1 O1 . 2_756 76.23(14) yes
O3 Ag2 Ag1 1_455 . 128.89(11) yes
O3 Ag2 S1 1_455 4_576 129.60(12) yes
O4 Ag2 Ag1 . . 77.96(12) yes
O4 Ag2 S1 . 4_576 107.07(14) yes
O4 Ag2 O1 . 2_656 141.15(19) yes
O4 Ag2 O3 . 1_455 96.96(16) yes
S1 C1 H1A . . 109.7 no
S1 C1 H1B . . 109.7 no
S1 C2 H2A . . 109.7 no
S1 C2 H2B . . 109.7 no
O1 C3 O2 . . 125.3(6) no
O1 C3 C1 . . 117.4(5) no
O2 C3 C1 . . 117.2(5) no
O3 C4 O4 . . 124.8(5) no
O3 C4 C2 . . 117.4(5) no
O4 C4 C2 . . 117.8(5) no
C1 S1 Ag1 . 4_576 101.11(19) no
C1 S1 Ag2 . 4_575 108.0(2) no
C2 S1 Ag1 . 4_576 106.6(2) no
C2 S1 Ag2 . 4_575 100.76(19) no
C2 S1 C1 . . 100.5(3) no
C3 O1 Ag1 . 2_746 136.5(4) no
C3 O1 Ag2 . 2_646 120.0(4) no
C3 O2 Ag1 . 2_646 121.9(4) no
C3 C1 S1 . . 109.8(4) no
C3 C1 H1A . . 109.7 no
C3 C1 H1B . . 109.7 no
C4 O3 Ag1 . . 119.6(4) no
C4 O3 Ag2 . 1_655 137.2(4) no
C4 O4 Ag2 . . 113.7(4) no
C4 C2 S1 . . 109.9(4) no
C4 C2 H2A . . 109.7 no
C4 C2 H2B . . 109.7 no
H1A C1 H1B . . 108.2 no
H2A C2 H2B . . 108.2 no

loop_
_geom_bond_atom_site_label_1
_geom_bond_atom_site_label_2
_geom_bond_site_symmetry_2
_geom_bond_distance
_geom_bond_publ_flag
Ag1 Ag2 . 3.0182(8) yes
Ag1 S1 4_575 2.5936(16) yes
Ag1 O1 2_756 2.488(4) yes
Ag1 O2 2_656 2.223(4) yes
Ag1 O3 . 2.370(4) yes
Ag2 S1 4_576 2.6007(16) yes
Ag2 O1 2_656 2.311(4) yes
Ag2 O3 1_455 2.403(4) yes
Ag2 O4 . 2.296(4) yes
S1 Ag1 4_576 2.5936(16) no
S1 Ag2 4_575 2.6007(16) no
O1 Ag2 2_646 2.311(4) no
O1 Ag1 2_746 2.488(4) no
O2 Ag1 2_646 2.223(4) no
O3 Ag2 1_655 2.403(4) no
C1 S1 . 1.821(6) no
C1 C3 . 1.527(7) no
C1 H1A . 0.9700 no
C1 H1B . 0.9700 no
C2 S1 . 1.810(6) no
C2 C4 . 1.524(7) no
C2 H2A . 0.9700 no
C2 H2B . 0.9700 no
C3 O1 . 1.245(7) no
C3 O2 . 1.261(7) no
C4 O3 . 1.248(7) no
C4 O4 . 1.258(7) no

loop_
_geom_torsion_atom_site_label_1
_geom_torsion_atom_site_label_2
_geom_torsion_atom_site_label_3
_geom_torsion_atom_site_label_4
_geom_torsion_site_symmetry_1
_geom_torsion_site_symmetry_4
_geom_torsion
_geom_torsion_publ_flag
Ag1 Ag2 O4 C4 . . 46.6(4) no
Ag2 Ag1 O3 Ag2 . 1_655 -139.47(17) no
Ag2 Ag1 O3 C4 . . 50.5(4) no
S1 Ag1 Ag2 S1 4_575 4_576 147.25(7) no
S1 Ag1 Ag2 O1 4_575 2_656 -109.88(13) no
S1 Ag1 Ag2 O3 4_575 1_455 -47.58(14) no
S1 Ag1 Ag2 O4 4_575 . 41.68(15) no
S1 Ag1 O3 Ag2 4_575 1_655 85.18(14) no
S1 Ag1 O3 C4 4_575 . -84.8(4) no
S1 Ag2 O4 C4 4_576 . -49.8(5) no
S1 C1 C3 O1 . . -178.2(5) no
S1 C1 C3 O2 . . 0.9(7) no
S1 C2 C4 O3 . . -173.2(4) no
S1 C2 C4 O4 . . 7.5(7) no
O1 Ag1 Ag2 S1 2_756 4_576 10.54(12) no
O1 Ag1 Ag2 O1 2_756 2_656 113.4(2) no
O1 Ag1 Ag2 O3 2_756 1_455 175.71(16) no
O1 Ag1 Ag2 O4 2_756 . -95.03(18) no
O1 Ag1 O3 Ag2 2_756 1_655 -8.40(16) no
O1 Ag1 O3 C4 2_756 . -178.4(5) no
O1 Ag2 O4 C4 2_656 . 93.9(5) no
O1 C3 O2 Ag1 . 2_646 18.2(8) no
O2 Ag1 Ag2 S1 2_656 4_576 -74.69(14) no
O2 Ag1 Ag2 O1 2_656 2_656 28.18(18) no
O2 Ag1 Ag2 O3 2_656 1_455 90.48(18) no
O2 Ag1 Ag2 O4 2_656 . 179.74(19) no
O2 Ag1 O3 Ag2 2_656 1_655 -89.1(2) no
O2 Ag1 O3 C4 2_656 . 100.9(4) no
O2 C3 O1 Ag2 . 2_646 25.7(8) no
O2 C3 O1 Ag1 . 2_746 -134.2(5) no
O3 Ag1 Ag2 O4 . . -36.03(17) no
O3 Ag1 Ag2 S1 . 4_576 69.54(11) no
O3 Ag1 Ag2 O1 . 2_656 172.41(15) no
O3 Ag1 Ag2 O3 . 1_455 -125.3(2) no
O3 Ag2 O4 C4 1_455 . 175.0(4) no
O3 C4 O4 Ag2 . . -23.1(8) no
O4 C4 O3 Ag1 . . -30.9(8) no
C1 C3 O1 Ag1 . 2_746 44.8(8) no
C1 C3 O1 Ag2 . 2_646 -155.3(4) no
C1 C3 O2 Ag1 . 2_646 -160.8(4) no
C2 C4 O3 Ag1 . . 149.9(4) no
O4 C4 O3 Ag2 . 1_655 163.6(4) no
C2 C4 O3 Ag2 . 1_655 -15.6(8) no
C2 C4 O4 Ag2 . . 156.2(4) no
C3 C1 S1 Ag1 . 4_576 58.3(4) no
C3 C1 S1 Ag2 . 4_575 -87.3(4) no
C3 C1 S1 C2 . . 167.7(4) no
C4 C2 S1 Ag1 . 4_576 -86.5(4) no
C4 C2 S1 Ag2 . 4_575 57.6(4) no
C4 C2 S1 C1 . . 168.4(4) no
